data_7203465
loop_
_publ_author_name
'Carlucci, Lucia'
'Ciani, Gianfranco'
'Proserpio, Davide M.'
'Porta, Francesca'

_publ_section_title
;
 New metal?organic frameworks and supramolecular arrays assembled with
 the bent ditopic ligand 4,4-diaminodiphenylmethane
;
_journal_issue 9
_journal_name_full CrystEngComm
_journal_page_first 696
_journal_paper_doi 10.1039/b606482e
_journal_volume 8
_journal_year 2006
_chemical_formula_sum 'C26 H28 Cd3 Cl6 N4'
_chemical_formula_weight 946.42
_space_group_IT_number 15
_symmetry_cell_setting monoclinic
_symmetry_Int_Tables_number 15
_symmetry_space_group_name_Hall '-C 2yc'
_symmetry_space_group_name_H-M 'C 1 2/c 1'
_atom_sites_solution_hydrogens geom
_atom_sites_solution_primary direct
_atom_sites_solution_secondary difmap
_cell_angle_alpha 90.00
_cell_angle_beta 99.4610(10)
_cell_angle_gamma 90.00
_cell_formula_units_Z 4
_cell_length_a 30.884(2)
_cell_length_b 8.1009(6)
_cell_length_c 12.0897(8)
_cell_measurement_reflns_used 7425
_cell_measurement_temperature 150(2)
_cell_measurement_theta_max 28
_cell_measurement_theta_min 3
_cell_volume 2983.6(4)
_computing_molecular_graphics SCHAKAL
_computing_structure_refinement 'SHELXL-97 (Sheldrick, 1997)'
_computing_structure_solution SIR92
_diffrn_ambient_temperature 293(2)
_diffrn_detector_type CCD_plate
_diffrn_measured_fraction_theta_full 0.998
_diffrn_measured_fraction_theta_max 0.998
_diffrn_measurement_device SMART
_diffrn_measurement_method omega-scan
_diffrn_radiation_monochromator graphite
_diffrn_radiation_source 'fine-focus sealed tube'
_diffrn_radiation_type MoK\a
_diffrn_radiation_wavelength 0.71073
_diffrn_reflns_av_R_equivalents 0.0263
_diffrn_reflns_av_sigmaI/netI 0.0219
_diffrn_reflns_limit_h_max 40
_diffrn_reflns_limit_h_min -40
_diffrn_reflns_limit_k_max 10
_diffrn_reflns_limit_k_min -10
_diffrn_reflns_limit_l_max 15
_diffrn_reflns_limit_l_min -15
_diffrn_reflns_number 15398
_diffrn_reflns_theta_full 28.04
_diffrn_reflns_theta_max 28.04
_diffrn_reflns_theta_min 1.34
_diffrn_standards_decay_% 0
_exptl_absorpt_coefficient_mu 2.682
_exptl_absorpt_correction_T_max 1.00
_exptl_absorpt_correction_T_min 0.84
_exptl_absorpt_correction_type sadabs
_exptl_crystal_colour colourless
_exptl_crystal_density_diffrn 2.107
_exptl_crystal_density_method 'not measured'
_exptl_crystal_description plate
_exptl_crystal_F_000 1832
_exptl_crystal_size_max 0.44
_exptl_crystal_size_mid 0.32
_exptl_crystal_size_min 0.12
_refine_diff_density_max 0.787
_refine_diff_density_min -0.869
_refine_diff_density_rms 0.274
_refine_ls_extinction_method none
_refine_ls_goodness_of_fit_all 1.351
_refine_ls_hydrogen_treatment mixed
_refine_ls_matrix_type full
_refine_ls_number_parameters 177
_refine_ls_number_reflns 3617
_refine_ls_number_restraints 0
_refine_ls_restrained_S_all 1.351
_refine_ls_R_factor_all 0.0344
_refine_ls_R_factor_obs 0.0309
_refine_ls_shift/su_max 0.001
_refine_ls_shift/su_mean 0.000
_refine_ls_structure_factor_coef Fsqd
_refine_ls_weighting_details 'calc w=1/[\s^2^(Fo^2^)+(0.0425P)^2^+5.4196P] where P=(Fo^2^+2Fc^2^)/3'
_refine_ls_weighting_scheme calc
_refine_ls_wR_factor_all 0.0965
_refine_ls_wR_factor_obs 0.0854
_reflns_number_observed 3505
_reflns_number_total 3617
_reflns_observed_criterion >2sigma(I)
_cod_data_source_file b606482e.txt
_cod_data_source_block 10
_cod_depositor_comments
;
The following automatic conversions were performed:
'_symmetry_cell_setting' value 'Monoclinic' changed to 'monoclinic'
according to '/home/saulius/struct/CIF-dictionaries/cif_core.dic'
dictionary named 'cif_core.dic' version 2.4.1 from 2010-06-29.

Automatic conversion script
Id: cif_fix_enum 1527 2010-12-29 10:47:43Z saulius 
;
_cod_original_cell_volume 2983.5(4)
_cod_original_sg_symbol_H-M C2/c
_cod_database_code 7203465
_diffrn_measurement_domega 0.30
_diffrn_measurement_rtime 20

loop_
_symmetry_equiv_pos_as_xyz
'x, y, z'
'-x, y, -z+1/2'
'x+1/2, y+1/2, z'
'-x+1/2, y+1/2, -z+1/2'
'-x, -y, -z'
'x, -y, z-1/2'
'-x+1/2, -y+1/2, -z'
'x+1/2, -y+1/2, z-1/2'

loop_
_atom_site_label
_atom_site_type_symbol
_atom_site_fract_x
_atom_site_fract_y
_atom_site_fract_z
_atom_site_U_iso_or_equiv
_atom_site_adp_type
_atom_site_occupancy
_atom_site_symmetry_multiplicity
_atom_site_calc_flag
_atom_site_refinement_flags
_atom_site_disorder_assembly
_atom_site_disorder_group
Cd1 Cd 0.052888(8) -0.13967(3) 0.49048(2) 0.01584(9) Uani 1 1 d . . .
Cd2 Cd 0.0000 -0.13521(4) 0.7500 0.01700(10) Uani 1 2 d S . .
Cl1 Cl -0.02882(2) -0.10135(11) 0.37850(6) 0.01661(17) Uani 1 1 d . . .
Cl2 Cl 0.07801(3) 0.08152(11) 0.36743(7) 0.01924(17) Uani 1 1 d . . .
Cl3 Cl 0.02402(3) -0.35835(10) 0.62309(6) 0.01836(19) Uani 1 1 d . . .
N1 N 0.11775(9) -0.2006(4) 0.6149(3) 0.0207(6) Uani 1 1 d . . .
H1A H 0.1106 -0.1988 0.6842 0.025 Uiso 1 1 calc R . .
H1B H 0.1244 -0.3060 0.6014 0.025 Uiso 1 1 calc R . .
C1 C 0.15797(11) -0.1095(4) 0.6221(3) 0.0184(7) Uani 1 1 d . . .
C4 C 0.23656(11) 0.0665(4) 0.6368(3) 0.0194(7) Uani 1 1 d . . .
C6 C 0.18604(12) -0.1379(4) 0.5447(3) 0.0221(7) Uani 1 1 d . . .
H5 H 0.1787 -0.2152 0.4878 0.027 Uiso 1 1 calc R . .
C3 C 0.20819(12) 0.0930(4) 0.7125(3) 0.0209(7) Uani 1 1 d . . .
H3 H 0.2155 0.1709 0.7690 0.025 Uiso 1 1 calc R . .
C2 C 0.16913(11) 0.0062(4) 0.7062(3) 0.0196(7) Uani 1 1 d . . .
H2 H 0.1506 0.0256 0.7581 0.024 Uiso 1 1 calc R . .
C5 C 0.22490(11) -0.0497(4) 0.5534(3) 0.0210(7) Uani 1 1 d . . .
H6 H 0.2436 -0.0692 0.5019 0.025 Uiso 1 1 calc R . .
C7 C 0.27748(12) 0.1727(4) 0.6439(4) 0.0253(8) Uani 1 1 d . . .
H7A H 0.2727 0.2528 0.5835 0.030 Uiso 1 1 calc R . .
H7B H 0.2812 0.2335 0.7139 0.030 Uiso 1 1 calc R . .
C8 C 0.31968(11) 0.0812(4) 0.6374(3) 0.0205(7) Uani 1 1 d . . .
C9 C 0.33621(11) -0.0320(4) 0.7204(3) 0.0198(7) Uani 1 1 d . . .
H9 H 0.3199 -0.0573 0.7763 0.024 Uiso 1 1 calc R . .
C13 C 0.34453(12) 0.1155(4) 0.5549(3) 0.0223(7) Uani 1 1 d . . .
H13 H 0.3339 0.1897 0.4982 0.027 Uiso 1 1 calc R . .
C10 C 0.37660(11) -0.1075(4) 0.7212(3) 0.0190(7) Uani 1 1 d . . .
H10 H 0.3870 -0.1836 0.7769 0.023 Uiso 1 1 calc R . .
C12 C 0.38499(12) 0.0417(4) 0.5549(3) 0.0204(7) Uani 1 1 d . . .
H12 H 0.4011 0.0666 0.4986 0.024 Uiso 1 1 calc R . .
C11 C 0.40141(11) -0.0690(4) 0.6385(3) 0.0168(6) Uani 1 1 d . . .
N2 N 0.44314(10) -0.1464(4) 0.6387(3) 0.0198(6) Uani 1 1 d . . .
H2A H 0.4523 -0.1869 0.7079 0.024 Uiso 1 1 calc R . .
H2B H 0.4624 -0.0676 0.6265 0.024 Uiso 1 1 calc R . .

loop_
_atom_site_aniso_label
_atom_site_aniso_U_11
_atom_site_aniso_U_22
_atom_site_aniso_U_33
_atom_site_aniso_U_23
_atom_site_aniso_U_13
_atom_site_aniso_U_12
Cd1 0.01392(14) 0.01843(15) 0.01525(14) 0.00077(8) 0.00262(9) 0.00127(8)
Cd2 0.01783(19) 0.01898(19) 0.01473(18) 0.000 0.00427(13) 0.000
Cl1 0.0156(4) 0.0183(4) 0.0157(4) -0.0008(3) 0.0020(3) -0.0005(3)
Cl2 0.0167(4) 0.0236(4) 0.0173(4) 0.0019(3) 0.0023(3) -0.0039(3)
Cl3 0.0209(4) 0.0174(4) 0.0178(4) -0.0022(3) 0.0063(3) -0.0023(3)
N1 0.0164(14) 0.0221(15) 0.0224(15) 0.0049(12) 0.0000(11) -0.0022(11)
C1 0.0127(15) 0.0183(16) 0.0226(17) 0.0053(13) -0.0021(12) 0.0017(12)
C4 0.0123(15) 0.0130(15) 0.0316(19) -0.0006(13) -0.0003(13) 0.0031(12)
C6 0.0188(17) 0.0233(18) 0.0239(18) -0.0069(13) 0.0024(14) -0.0038(13)
C3 0.0230(17) 0.0145(15) 0.0241(17) -0.0043(13) 0.0005(14) 0.0018(13)
C2 0.0184(16) 0.0213(16) 0.0199(16) -0.0001(13) 0.0052(13) 0.0054(13)
C5 0.0179(16) 0.0222(17) 0.0244(17) -0.0035(14) 0.0078(13) -0.0007(13)
C7 0.0165(16) 0.0164(16) 0.042(2) -0.0042(15) 0.0022(15) -0.0030(13)
C8 0.0153(16) 0.0196(16) 0.0258(18) -0.0047(13) 0.0007(13) -0.0043(13)
C9 0.0178(16) 0.0209(16) 0.0222(17) -0.0027(13) 0.0075(13) -0.0040(13)
C13 0.0250(18) 0.0158(15) 0.0240(18) 0.0025(13) -0.0024(14) -0.0007(13)
C10 0.0206(17) 0.0175(15) 0.0184(16) 0.0026(12) 0.0019(13) -0.0010(13)
C12 0.0238(17) 0.0187(16) 0.0194(16) 0.0001(13) 0.0056(13) -0.0033(13)
C11 0.0159(15) 0.0151(15) 0.0186(15) -0.0040(12) 0.0003(12) -0.0044(12)
N2 0.0170(14) 0.0231(15) 0.0200(14) 0.0002(11) 0.0047(11) -0.0016(11)

loop_
_atom_type_symbol
_atom_type_description
_atom_type_scat_dispersion_real
_atom_type_scat_dispersion_imag
_atom_type_scat_source
C C 0.0033 0.0016 'International Tables Vol C Tables 4.2.6.8 and 6.1.1.4'
H H 0.0000 0.0000 'International Tables Vol C Tables 4.2.6.8 and 6.1.1.4'
N N 0.0061 0.0033 'International Tables Vol C Tables 4.2.6.8 and 6.1.1.4'
Cl Cl 0.1484 0.1585 'International Tables Vol C Tables 4.2.6.8 and 6.1.1.4'
Cd Cd -0.8075 1.2024 'International Tables Vol C Tables 4.2.6.8 and 6.1.1.4'

loop_
_geom_angle_atom_site_label_1
_geom_angle_atom_site_label_2
_geom_angle_atom_site_label_3
_geom_angle
_geom_angle_site_symmetry_1
_geom_angle_site_symmetry_3
_geom_angle_publ_flag
N2 Cd1 N1 97.97(11) 7_546 . ?
N2 Cd1 Cl2 94.41(8) 7_546 . ?
N1 Cd1 Cl2 102.32(7) . . ?
N2 Cd1 Cl3 88.20(8) 7_546 . ?
N1 Cd1 Cl3 78.92(7) . . ?
Cl2 Cd1 Cl3 176.91(3) . . ?
N2 Cd1 Cl1 84.11(8) 7_546 . ?
N1 Cd1 Cl1 168.66(8) . . ?
Cl2 Cd1 Cl1 88.58(3) . . ?
Cl3 Cd1 Cl1 90.03(3) . . ?
N2 Cd1 Cl1 167.11(8) 7_546 5_556 ?
N1 Cd1 Cl1 93.67(8) . 5_556 ?
Cl2 Cd1 Cl1 88.47(3) . 5_556 ?
Cl3 Cd1 Cl1 88.62(3) . 5_556 ?
Cl1 Cd1 Cl1 83.41(3) . 5_556 ?
N2 Cd1 Cd2 129.62(7) 7_546 . ?
N1 Cd1 Cd2 84.80(8) . . ?
Cl2 Cd1 Cd2 134.38(2) . . ?
Cl3 Cd1 Cd2 42.700(18) . . ?
Cl1 Cd1 Cd2 85.319(18) . . ?
Cl1 Cd1 Cd2 45.923(18) 5_556 . ?
N2 Cd1 Cd2 89.23(7) 7_546 5_556 ?
N1 Cd1 Cd2 145.50(7) . 5_556 ?
Cl2 Cd1 Cd2 43.292(19) . 5_556 ?
Cl3 Cd1 Cd2 135.247(19) . 5_556 ?
Cl1 Cd1 Cd2 45.292(18) . 5_556 ?
Cl1 Cd1 Cd2 84.261(18) 5_556 5_556 ?
Cd2 Cd1 Cd2 116.079(7) . 5_556 ?
Cl3 Cd2 Cl3 90.09(4) . 2_556 ?
Cl3 Cd2 Cl2 96.35(3) . 6_556 ?
Cl3 Cd2 Cl2 97.10(3) 2_556 6_556 ?
Cl3 Cd2 Cl2 97.10(3) . 5_556 ?
Cl3 Cd2 Cl2 96.35(3) 2_556 5_556 ?
Cl2 Cd2 Cl2 160.92(4) 6_556 5_556 ?
Cl3 Cd2 Cl1 90.05(3) . 5_556 ?
Cl3 Cd2 Cl1 177.54(2) 2_556 5_556 ?
Cl2 Cd2 Cl1 80.44(3) 6_556 5_556 ?
Cl2 Cd2 Cl1 86.07(2) 5_556 5_556 ?
Cl3 Cd2 Cl1 177.54(2) . 6_556 ?
Cl3 Cd2 Cl1 90.05(3) 2_556 6_556 ?
Cl2 Cd2 Cl1 86.07(2) 6_556 6_556 ?
Cl2 Cd2 Cl1 80.44(3) 5_556 6_556 ?
Cl1 Cd2 Cl1 89.91(4) 5_556 6_556 ?
Cl3 Cd2 Cd1 44.422(18) . . ?
Cl3 Cd2 Cd1 134.48(2) 2_556 . ?
Cl2 Cd2 Cd1 88.105(19) 6_556 . ?
Cl2 Cd2 Cd1 92.077(19) 5_556 . ?
Cl1 Cd2 Cd1 45.631(18) 5_556 . ?
Cl1 Cd2 Cd1 135.47(2) 6_556 . ?
Cl3 Cd2 Cd1 134.48(2) . 2_556 ?
Cl3 Cd2 Cd1 44.422(18) 2_556 2_556 ?
Cl2 Cd2 Cd1 92.077(19) 6_556 2_556 ?
Cl2 Cd2 Cd1 88.105(19) 5_556 2_556 ?
Cl1 Cd2 Cd1 135.47(2) 5_556 2_556 ?
Cl1 Cd2 Cd1 45.631(18) 6_556 2_556 ?
Cd1 Cd2 Cd1 178.900(12) . 2_556 ?
Cl3 Cd2 Cd1 137.756(18) . 6_556 ?
Cl3 Cd2 Cd1 94.906(19) 2_556 6_556 ?
Cl2 Cd2 Cd1 41.407(18) 6_556 6_556 ?
Cl2 Cd2 Cd1 123.80(2) 5_556 6_556 ?
Cl1 Cd2 Cd1 83.341(18) 5_556 6_556 ?
Cl1 Cd2 Cd1 44.667(17) 6_556 6_556 ?
Cd1 Cd2 Cd1 116.797(8) . 6_556 ?
Cd1 Cd2 Cd1 63.921(7) 2_556 6_556 ?
Cl3 Cd2 Cd1 94.906(19) . 5_556 ?
Cl3 Cd2 Cd1 137.756(18) 2_556 5_556 ?
Cl2 Cd2 Cd1 123.80(2) 6_556 5_556 ?
Cl2 Cd2 Cd1 41.407(18) 5_556 5_556 ?
Cl1 Cd2 Cd1 44.667(17) 5_556 5_556 ?
Cl1 Cd2 Cd1 83.341(18) 6_556 5_556 ?
Cd1 Cd2 Cd1 63.921(7) . 5_556 ?
Cd1 Cd2 Cd1 116.797(8) 2_556 5_556 ?
Cd1 Cd2 Cd1 108.476(12) 6_556 5_556 ?
Cd1 Cl1 Cd1 96.59(3) . 5_556 ?
Cd1 Cl1 Cd2 90.04(2) . 5_556 ?
Cd1 Cl1 Cd2 88.45(3) 5_556 5_556 ?
Cd1 Cl2 Cd2 95.30(3) . 5_556 ?
Cd2 Cl3 Cd1 92.88(3) . . ?
C1 N1 Cd1 124.6(2) . . ?
C1 N1 C7 0.81(17) . . ?
Cd1 N1 C7 124.12(10) . . ?
C1 N1 N2 28.51(18) . . ?
Cd1 N1 N2 138.97(9) . . ?
C7 N1 N2 29.32(4) . . ?
C1 N1 H1A 106.2 . . ?
Cd1 N1 H1A 106.2 . . ?
C7 N1 H1A 105.9 . . ?
N2 N1 H1A 111.8 . . ?
C1 N1 H1B 106.2 . . ?
Cd1 N1 H1B 106.2 . . ?
C7 N1 H1B 107.0 . . ?
N2 N1 H1B 77.8 . . ?
H1A N1 H1B 106.4 . . ?
C2 C1 C6 119.8(3) . . ?
C2 C1 N1 120.0(3) . . ?
C6 C1 N1 120.1(3) . . ?
C3 C4 C5 118.1(3) . . ?
C3 C4 C7 119.1(3) . . ?
C5 C4 C7 122.7(3) . . ?
C5 C6 C1 119.3(3) . . ?
C5 C6 H5 120.3 . . ?
C1 C6 H5 120.3 . . ?
C4 C3 C2 121.6(3) . . ?
C4 C3 H3 119.2 . . ?
C2 C3 H3 119.2 . . ?
C1 C2 C3 119.5(3) . . ?
C1 C2 H2 120.2 . . ?
C3 C2 H2 120.2 . . ?
C4 C5 C6 121.6(3) . . ?
C4 C5 H6 119.2 . . ?
C6 C5 H6 119.2 . . ?
C8 C7 C4 115.8(3) . . ?
C8 C7 N2 3.50(17) . . ?
C4 C7 N2 118.6(2) . . ?
C8 C7 N1 118.5(2) . . ?
C4 C7 N1 2.73(16) . . ?
N2 C7 N1 121.33(8) . . ?
C8 C7 H7A 108.3 . . ?
C4 C7 H7A 108.3 . . ?
N2 C7 H7A 108.6 . . ?
N1 C7 H7A 106.5 . . ?
C8 C7 H7B 108.3 . . ?
C4 C7 H7B 108.3 . . ?
N2 C7 H7B 105.1 . . ?
N1 C7 H7B 107.3 . . ?
H7A C7 H7B 107.4 . . ?
C13 C8 C9 118.1(3) . . ?
C13 C8 C7 121.6(3) . . ?
C9 C8 C7 120.1(3) . . ?
C10 C9 C8 121.2(3) . . ?
C10 C9 H9 119.4 . . ?
C8 C9 H9 119.4 . . ?
C8 C13 C12 121.4(3) . . ?
C8 C13 H13 119.3 . . ?
C12 C13 H13 119.3 . . ?
C9 C10 C11 119.8(3) . . ?
C9 C10 H10 120.1 . . ?
C11 C10 H10 120.1 . . ?
C11 C12 C13 120.2(3) . . ?
C11 C12 H12 119.9 . . ?
C13 C12 H12 119.9 . . ?
C12 C11 C10 119.4(3) . . ?
C12 C11 N2 120.4(3) . . ?
C10 C11 N2 120.1(3) . . ?
C11 N2 Cd1 117.8(2) . 7_546 ?
C11 N2 C7 1.09(16) . . ?
Cd1 N2 C7 118.90(10) 7_546 . ?
C11 N2 N1 28.49(16) . . ?
Cd1 N2 N1 96.34(8) 7_546 . ?
C7 N2 N1 29.35(4) . . ?
C11 N2 H2A 107.9 . . ?
Cd1 N2 H2A 107.9 7_546 . ?
C7 N2 H2A 107.4 . . ?
N1 N2 H2A 99.9 . . ?
C11 N2 H2B 107.9 . . ?
Cd1 N2 H2B 107.9 7_546 . ?
C7 N2 H2B 107.2 . . ?
N1 N2 H2B 135.4 . . ?
H2A N2 H2B 107.2 . . ?

loop_
_geom_bond_atom_site_label_1
_geom_bond_atom_site_label_2
_geom_bond_distance
_geom_bond_site_symmetry_2
_geom_bond_publ_flag
Cd1 N2 2.350(3) 7_546 ?
Cd1 N1 2.351(3) . ?
Cd1 Cl2 2.5309(8) . ?
Cd1 Cl3 2.6407(8) . ?
Cd1 Cl1 2.6785(8) . ?
Cd1 Cl1 2.6946(9) 5_556 ?
Cd1 Cd2 3.7680(3) . ?
Cd1 Cd2 3.8102(4) 5_556 ?
Cd2 Cl3 2.5586(8) . ?
Cd2 Cl3 2.5586(8) 2_556 ?
Cd2 Cl2 2.6240(8) 6_556 ?
Cd2 Cl2 2.6240(8) 5_556 ?
Cd2 Cl1 2.7079(9) 5_556 ?
Cd2 Cl1 2.7079(9) 6_556 ?
Cd2 Cd1 3.7680(3) 2_556 ?
Cd2 Cd1 3.8102(4) 6_556 ?
Cd2 Cd1 3.8102(4) 5_556 ?
Cl1 Cd1 2.6946(9) 5_556 ?
Cl1 Cd2 2.7079(9) 5_556 ?
Cl2 Cd2 2.6240(8) 5_556 ?
N1 C1 1.435(4) . ?
N1 C7 5.747(5) . ?
N1 N2 10.016(4) . ?
N1 H1A 0.9000 . ?
N1 H1B 0.9000 . ?
C1 C2 1.384(5) . ?
C1 C6 1.395(5) . ?
C4 C3 1.384(5) . ?
C4 C5 1.384(5) . ?
C4 C7 1.519(5) . ?
C6 C5 1.386(5) . ?
C6 H5 0.9300 . ?
C3 C2 1.387(5) . ?
C3 H3 0.9300 . ?
C2 H2 0.9300 . ?
C5 H6 0.9300 . ?
C7 C8 1.512(5) . ?
C7 N2 5.742(5) . ?
C7 H7A 0.9700 . ?
C7 H7B 0.9700 . ?
C8 C13 1.383(5) . ?
C8 C9 1.393(5) . ?
C9 C10 1.388(5) . ?
C9 H9 0.9300 . ?
C13 C12 1.385(5) . ?
C13 H13 0.9300 . ?
C10 C11 1.392(5) . ?
C10 H10 0.9300 . ?
C12 C11 1.383(5) . ?
C12 H12 0.9300 . ?
C11 N2 1.433(4) . ?
N2 Cd1 2.350(3) 7_546 ?
N2 H2A 0.9000 . ?
N2 H2B 0.9000 . ?

loop_
_geom_torsion_atom_site_label_1
_geom_torsion_atom_site_label_2
_geom_torsion_atom_site_label_3
_geom_torsion_atom_site_label_4
_geom_torsion
_geom_torsion_site_symmetry_1
_geom_torsion_site_symmetry_2
_geom_torsion_site_symmetry_3
_geom_torsion_site_symmetry_4
_geom_torsion_publ_flag
Cd1 N1 C7 N2 -130.87(13) . . . . ?
N1 C7 N2 Cd1 43.59(15) . . . 7_546 ?
Cd1 N1 N2 Cd1 -70.12(16) . . . 7_546 ?
